data_2215554
loop_
_publ_author_name
'Fan, Rui-Qing'
'Wang, Ping'
'Yang, Yu-Lin'
'Lv, Zhi-Wei'

_publ_contact_author_address
;
Institute of Opto-electronics
Harbin Institute of Technology
Harbin 150001
People's Republic of China
;
_publ_contact_author_email fanruiqing@163.com
_publ_contact_author_fax '86 451 86413710'
_publ_contact_author_name 'Dr. Rui-Qing Fan'
_publ_contact_author_phone '86 451 86418270'
_publ_section_title
;Dichlorido{2,6-bis[1-(2,4,6-trimethylphenylimino)ethyl]pyridine-\k^3^<i>N</i>,<i>N</i>',<i>N</i>''}cadmium(II)
 acetonitrile solvate
;
_journal_coeditor_code HY2081
_journal_date_accepted 2007-09-04
_journal_date_recd_electronic 2007-08-25
_journal_issue 10
_journal_name_full 'Acta Crystallographica Section E'
_journal_page_first m2501
_journal_page_last m2502
_journal_paper_category QM
_journal_paper_doi 10.1107/S1600536807043255
_journal_volume 63
_journal_year 2007
_chemical_formula_iupac '[Cd (C27 H31 N3) Cl2], C2 H3 N'
_chemical_formula_moiety 'C27 H31 Cd Cl2 N3, C2 H3 N'
_chemical_formula_sum 'C29 H34 Cd Cl2 N4'
_chemical_formula_weight 621.90
_chemical_name_systematic
;
Dichlorido{2,6-bis[1-(2,4,6-trimethylphenylimino)ethyl]
pyridine-\k3N,N',N''}cadmium(II) acetonitrile solvate
;
_space_group_IT_number 14
_symmetry_cell_setting monoclinic
_symmetry_space_group_name_Hall '-P 2yn'
_symmetry_space_group_name_H-M 'P 1 21/n 1'
_atom_sites_solution_hydrogens geom
_atom_sites_solution_primary direct
_atom_sites_solution_secondary difmap
_audit_creation_method SHELXL-97
_cell_angle_alpha 90.00
_cell_angle_beta 111.516(2)
_cell_angle_gamma 90.00
_cell_formula_units_Z 4
_cell_length_a 14.545(3)
_cell_length_b 15.074(3)
_cell_length_c 14.758(3)
_cell_measurement_reflns_used 6108
_cell_measurement_temperature 295(2)
_cell_measurement_theta_max 26.07
_cell_measurement_theta_min 1.68
_cell_volume 3010.2(11)
_computing_cell_refinement 'SAINT (Bruker, 2001)'
_computing_data_collection 'SMART (Bruker, 2001)'
_computing_data_reduction 'SAINT (Bruker, 2001)'
_computing_molecular_graphics 'SHELXTL (Bruker, 2001)'
_computing_publication_material 'SHELXTL (Bruker, 2001)'
_computing_structure_refinement 'SHELXL97 (Sheldrick, 1997)'
_computing_structure_solution 'SHELXS97 (Sheldrick, 1997)'
_diffrn_ambient_temperature 295(2)
_diffrn_measured_fraction_theta_full 0.999
_diffrn_measured_fraction_theta_max 0.999
_diffrn_measurement_device_type 'Bruker SMART APEX CCD area-detector'
_diffrn_measurement_method '\f and \w scans'
_diffrn_radiation_monochromator graphite
_diffrn_radiation_source 'fine-focus sealed tube'
_diffrn_radiation_type MoK\a
_diffrn_radiation_wavelength 0.71073
_diffrn_reflns_av_R_equivalents 0.0862
_diffrn_reflns_av_sigmaI/netI 0.0815
_diffrn_reflns_limit_h_max 17
_diffrn_reflns_limit_h_min -17
_diffrn_reflns_limit_k_max 18
_diffrn_reflns_limit_k_min -16
_diffrn_reflns_limit_l_max 15
_diffrn_reflns_limit_l_min -18
_diffrn_reflns_number 16698
_diffrn_reflns_theta_full 26.07
_diffrn_reflns_theta_max 26.07
_diffrn_reflns_theta_min 1.68
_exptl_absorpt_coefficient_mu 0.926
_exptl_absorpt_correction_T_max 0.8510
_exptl_absorpt_correction_T_min 0.6971
_exptl_absorpt_correction_type multi-scan
_exptl_absorpt_process_details '(SADABS; Sheldrick, 1996)'
_exptl_crystal_colour yellow
_exptl_crystal_density_diffrn 1.372
_exptl_crystal_density_method 'not measured'
_exptl_crystal_description needle
_exptl_crystal_F_000 1272
_exptl_crystal_size_max 0.42
_exptl_crystal_size_mid 0.20
_exptl_crystal_size_min 0.18
_refine_diff_density_max 0.689
_refine_diff_density_min -0.388
_refine_ls_extinction_method none
_refine_ls_goodness_of_fit_ref 0.877
_refine_ls_hydrogen_treatment constr
_refine_ls_matrix_type full
_refine_ls_number_parameters 334
_refine_ls_number_reflns 5948
_refine_ls_number_restraints 0
_refine_ls_restrained_S_all 0.877
_refine_ls_R_factor_all 0.0665
_refine_ls_R_factor_gt 0.0421
_refine_ls_shift/su_max 0.009
_refine_ls_shift/su_mean 0.000
_refine_ls_structure_factor_coef Fsqd
_refine_ls_weighting_details 'calc w=1/[\s^2^(Fo^2^)+(0.0303P)^2^] where P=(Fo^2^+2Fc^2^)/3'
_refine_ls_weighting_scheme calc
_refine_ls_wR_factor_gt 0.0827
_refine_ls_wR_factor_ref 0.0909
_reflns_number_gt 4046
_reflns_number_total 5948
_reflns_threshold_expression >2\s(I)
_cod_data_source_file hy2081.cif
_cod_data_source_block I
_cod_original_cell_volume 3010.3(11)
_cod_original_sg_symbol_H-M 'P 21/n'
_cod_database_code 2215554
_cod_database_fobs_code 2215554

loop_
_symmetry_equiv_pos_as_xyz
'x, y, z'
'-x+1/2, y+1/2, -z+1/2'
'-x, -y, -z'
'x-1/2, -y-1/2, z-1/2'

loop_
_atom_site_type_symbol
_atom_site_label
_atom_site_fract_x
_atom_site_fract_y
_atom_site_fract_z
_atom_site_U_iso_or_equiv
_atom_site_adp_type
_atom_site_calc_flag
_atom_site_refinement_flags
_atom_site_occupancy
Cd Cd1 0.749428(18) 0.180077(17) 0.306446(18) 0.04833(11) Uani d . 1
Cl Cl1 0.57035(7) 0.16398(7) 0.23566(9) 0.0755(3) Uani d . 1
Cl Cl2 0.84039(7) 0.04834(7) 0.29937(8) 0.0713(3) Uani d . 1
N N1 0.76671(19) 0.18576(18) 0.4751(2) 0.0456(7) Uani d . 1
N N2 0.81540(19) 0.31434(18) 0.3745(2) 0.0466(7) Uani d . 1
N N3 0.7892(2) 0.2711(2) 0.1911(2) 0.0529(7) Uani d . 1
N N4 0.6107(4) 0.4175(3) 0.5283(5) 0.1161(18) Uani d . 1
C C1 0.7983(2) 0.2586(2) 0.5210(2) 0.0468(9) Uani d . 1
C C2 0.8220(2) 0.3328(2) 0.4650(3) 0.0475(9) Uani d . 1
C C3 0.8523(3) 0.4155(3) 0.5056(3) 0.0644(11) Uani d . 1
H H3 0.8580 0.4278 0.5692 0.077 Uiso calc R 1
C C4 0.8738(3) 0.4796(3) 0.4492(3) 0.0695(12) Uani d . 1
H H4 0.8911 0.5366 0.4736 0.083 Uiso calc R 1
C C5 0.8697(3) 0.4589(2) 0.3582(3) 0.0645(11) Uani d . 1
H H5 0.8878 0.5006 0.3214 0.077 Uiso calc R 1
C C6 0.8381(2) 0.3750(2) 0.3204(3) 0.0508(9) Uani d . 1
C C7 0.8266(3) 0.3479(3) 0.2199(3) 0.0547(10) Uani d . 1
C C8 0.8127(3) 0.2753(3) 0.6248(3) 0.0652(11) Uani d . 1
H H8A 0.7982 0.2221 0.6529 0.098 Uiso calc R 1
H H8B 0.7692 0.3219 0.6284 0.098 Uiso calc R 1
H H8C 0.8800 0.2924 0.6601 0.098 Uiso calc R 1
C C9 0.8587(3) 0.4115(3) 0.1586(3) 0.0799(13) Uani d . 1
H H9A 0.8544 0.3829 0.0991 0.120 Uiso calc R 1
H H9B 0.9258 0.4294 0.1937 0.120 Uiso calc R 1
H H9C 0.8166 0.4627 0.1440 0.120 Uiso calc R 1
C C10 0.7476(2) 0.1111(2) 0.5263(2) 0.0453(8) Uani d . 1
C C11 0.8242(3) 0.0495(3) 0.5670(3) 0.0547(10) Uani d . 1
C C12 0.8031(3) -0.0242(3) 0.6125(3) 0.0657(11) Uani d . 1
H H12 0.8530 -0.0655 0.6407 0.079 Uiso calc R 1
C C13 0.7121(3) -0.0390(3) 0.6178(3) 0.0653(11) Uani d . 1
C C14 0.6400(3) 0.0233(3) 0.5782(3) 0.0611(10) Uani d . 1
H H14 0.5783 0.0146 0.5824 0.073 Uiso calc R 1
C C15 0.6555(3) 0.0993(2) 0.5317(3) 0.0525(9) Uani d . 1
C C16 0.9252(3) 0.0656(3) 0.5663(3) 0.0762(13) Uani d . 1
H H16A 0.9659 0.0146 0.5920 0.114 Uiso calc R 1
H H16B 0.9537 0.1165 0.6057 0.114 Uiso calc R 1
H H16C 0.9208 0.0761 0.5007 0.114 Uiso calc R 1
C C17 0.6943(4) -0.1210(3) 0.6687(4) 0.1025(17) Uani d . 1
H H17A 0.6443 -0.1087 0.6949 0.154 Uiso calc R 1
H H17B 0.7545 -0.1374 0.7206 0.154 Uiso calc R 1
H H17C 0.6730 -0.1689 0.6228 0.154 Uiso calc R 1
C C18 0.5753(3) 0.1681(3) 0.4925(3) 0.0726(12) Uani d . 1
H H18A 0.5961 0.2225 0.5278 0.109 Uiso calc R 1
H H18B 0.5160 0.1474 0.4998 0.109 Uiso calc R 1
H H18C 0.5628 0.1781 0.4247 0.109 Uiso calc R 1
C C19 0.7759(3) 0.2367(2) 0.0965(3) 0.0545(9) Uani d . 1
C C20 0.6847(3) 0.2440(3) 0.0224(3) 0.0680(11) Uani d . 1
C C21 0.6716(4) 0.2024(3) -0.0655(3) 0.0825(14) Uani d . 1
H H21 0.6104 0.2065 -0.1160 0.099 Uiso calc R 1
C C22 0.7456(5) 0.1553(3) -0.0807(4) 0.0856(15) Uani d . 1
C C23 0.8366(4) 0.1519(3) -0.0054(4) 0.0835(14) Uani d . 1
H H23 0.8880 0.1216 -0.0150 0.100 Uiso calc R 1
C C24 0.8540(3) 0.1918(3) 0.0835(3) 0.0681(11) Uani d . 1
C C25 0.6026(3) 0.2975(3) 0.0350(3) 0.0898(15) Uani d . 1
H H25A 0.5823 0.2700 0.0833 0.135 Uiso calc R 1
H H25B 0.5475 0.3000 -0.0258 0.135 Uiso calc R 1
H H25C 0.6256 0.3565 0.0555 0.135 Uiso calc R 1
C C26 0.7284(5) 0.1099(4) -0.1777(4) 0.132(2) Uani d . 1
H H26A 0.6675 0.0772 -0.1976 0.198 Uiso calc R 1
H H26B 0.7820 0.0701 -0.1707 0.198 Uiso calc R 1
H H26C 0.7247 0.1539 -0.2260 0.198 Uiso calc R 1
C C27 0.9545(3) 0.1863(3) 0.1635(4) 0.0876(15) Uani d . 1
H H27A 0.9981 0.1525 0.1412 0.131 Uiso calc R 1
H H27B 0.9488 0.1578 0.2194 0.131 Uiso calc R 1
H H27C 0.9807 0.2449 0.1808 0.131 Uiso calc R 1
C C28 0.5801(5) 0.4177(4) 0.4466(6) 0.098(2) Uani d . 1
C C29 0.5408(5) 0.4164(5) 0.3409(5) 0.156(3) Uani d . 1
H H29A 0.5294 0.3561 0.3185 0.234 Uiso calc R 1
H H29B 0.5874 0.4434 0.3172 0.234 Uiso calc R 1
H H29C 0.4797 0.4487 0.3171 0.234 Uiso calc R 1

loop_
_atom_site_aniso_label
_atom_site_aniso_U_11
_atom_site_aniso_U_22
_atom_site_aniso_U_33
_atom_site_aniso_U_12
_atom_site_aniso_U_13
_atom_site_aniso_U_23
Cd1 0.05459(18) 0.04431(16) 0.04645(17) 0.00312(13) 0.01896(13) -0.00318(12)
Cl1 0.0547(6) 0.0804(8) 0.0827(8) 0.0069(5) 0.0148(5) -0.0143(6)
Cl2 0.0732(7) 0.0640(7) 0.0751(8) 0.0229(5) 0.0252(6) -0.0017(5)
N1 0.0445(16) 0.0469(17) 0.0471(18) 0.0001(14) 0.0189(14) -0.0005(14)
N2 0.0485(17) 0.0431(16) 0.0477(19) -0.0003(14) 0.0169(14) -0.0012(14)
N3 0.0654(19) 0.053(2) 0.0445(19) 0.0105(16) 0.0254(15) 0.0009(14)
N4 0.109(4) 0.097(4) 0.147(5) -0.001(3) 0.052(4) 0.015(4)
C1 0.043(2) 0.059(2) 0.038(2) 0.0008(17) 0.0146(16) -0.0017(17)
C2 0.046(2) 0.050(2) 0.044(2) -0.0054(16) 0.0139(17) -0.0056(17)
C3 0.078(3) 0.061(3) 0.054(3) -0.013(2) 0.025(2) -0.014(2)
C4 0.087(3) 0.050(2) 0.067(3) -0.016(2) 0.023(2) -0.011(2)
C5 0.079(3) 0.046(2) 0.070(3) -0.007(2) 0.028(2) 0.006(2)
C6 0.055(2) 0.048(2) 0.052(2) 0.0065(18) 0.0226(19) 0.0077(18)
C7 0.059(2) 0.052(2) 0.057(3) 0.0104(19) 0.026(2) 0.0110(18)
C8 0.071(3) 0.078(3) 0.048(2) -0.013(2) 0.023(2) -0.008(2)
C9 0.120(4) 0.062(3) 0.073(3) -0.008(3) 0.053(3) 0.010(2)
C10 0.050(2) 0.049(2) 0.038(2) -0.0051(17) 0.0179(17) -0.0026(15)
C11 0.061(2) 0.063(3) 0.041(2) 0.005(2) 0.0196(19) 0.0036(18)
C12 0.085(3) 0.062(3) 0.046(3) 0.014(2) 0.019(2) 0.0099(19)
C13 0.086(3) 0.065(3) 0.048(3) -0.011(2) 0.028(2) 0.002(2)
C14 0.072(3) 0.067(3) 0.054(3) -0.017(2) 0.034(2) -0.008(2)
C15 0.056(2) 0.052(2) 0.054(2) -0.0070(19) 0.0249(19) -0.0075(18)
C16 0.063(3) 0.098(4) 0.067(3) 0.018(2) 0.024(2) 0.019(2)
C17 0.134(4) 0.084(4) 0.095(4) -0.012(3) 0.049(3) 0.033(3)
C18 0.060(3) 0.073(3) 0.094(4) 0.001(2) 0.040(2) -0.003(2)
C19 0.072(3) 0.056(2) 0.043(2) 0.011(2) 0.031(2) 0.0057(18)
C20 0.087(3) 0.064(3) 0.054(3) 0.013(2) 0.027(2) 0.006(2)
C21 0.109(4) 0.082(3) 0.046(3) 0.004(3) 0.016(3) 0.008(2)
C22 0.139(5) 0.069(3) 0.061(3) 0.011(3) 0.051(3) -0.003(2)
C23 0.123(4) 0.072(3) 0.079(4) 0.026(3) 0.065(3) 0.008(3)
C24 0.094(3) 0.061(3) 0.062(3) 0.016(2) 0.044(3) 0.011(2)
C25 0.094(3) 0.106(4) 0.065(3) 0.036(3) 0.024(3) 0.011(3)
C26 0.222(7) 0.123(5) 0.065(4) 0.012(4) 0.069(4) -0.024(3)
C27 0.077(3) 0.102(4) 0.096(4) 0.025(3) 0.047(3) 0.019(3)
C28 0.093(4) 0.072(3) 0.144(6) 0.005(3) 0.060(5) 0.023(4)
C29 0.188(7) 0.158(7) 0.131(7) -0.002(5) 0.069(5) 0.037(5)

loop_
_atom_type_symbol
_atom_type_description
_atom_type_scat_dispersion_real
_atom_type_scat_dispersion_imag
_atom_type_scat_source
C C 0.0033 0.0016 'International Tables Vol C Tables 4.2.6.8 and 6.1.1.4'
H H 0.0000 0.0000 'International Tables Vol C Tables 4.2.6.8 and 6.1.1.4'
N N 0.0061 0.0033 'International Tables Vol C Tables 4.2.6.8 and 6.1.1.4'
Cl Cl 0.1484 0.1585 'International Tables Vol C Tables 4.2.6.8 and 6.1.1.4'
Cd Cd -0.8075 1.2024 'International Tables Vol C Tables 4.2.6.8 and 6.1.1.4'

loop_
_geom_angle_atom_site_label_1
_geom_angle_atom_site_label_2
_geom_angle_atom_site_label_3
_geom_angle
_geom_angle_publ_flag
N2 Cd1 N1 69.50(10) yes
N2 Cd1 Cl2 126.50(7) yes
N1 Cd1 Cl2 102.89(7) yes
N2 Cd1 N3 68.88(10) yes
N1 Cd1 N3 138.28(10) yes
Cl2 Cd1 N3 99.21(7) yes
N2 Cd1 Cl1 118.86(7) yes
N1 Cd1 Cl1 97.85(7) yes
Cl2 Cd1 Cl1 114.64(4) yes
N3 Cd1 Cl1 104.43(7) yes
C1 N1 C10 119.5(3) ?
C1 N1 Cd1 117.2(2) ?
C10 N1 Cd1 123.2(2) ?
C6 N2 C2 121.0(3) ?
C6 N2 Cd1 119.8(2) ?
C2 N2 Cd1 119.0(2) ?
C7 N3 C19 122.6(3) ?
C7 N3 Cd1 117.4(2) ?
C19 N3 Cd1 120.0(2) ?
N1 C1 C8 125.1(3) ?
N1 C1 C2 117.1(3) ?
C8 C1 C2 117.8(3) ?
N2 C2 C3 121.1(3) ?
N2 C2 C1 116.7(3) ?
C3 C2 C1 122.1(3) ?
C4 C3 C2 118.3(4) ?
C4 C3 H3 120.8 ?
C2 C3 H3 120.8 ?
C5 C4 C3 119.8(4) ?
C5 C4 H4 120.1 ?
C3 C4 H4 120.1 ?
C4 C5 C6 119.5(4) ?
C4 C5 H5 120.2 ?
C6 C5 H5 120.2 ?
N2 C6 C5 120.1(4) ?
N2 C6 C7 116.6(3) ?
C5 C6 C7 123.3(3) ?
N3 C7 C6 117.2(3) ?
N3 C7 C9 124.2(4) ?
C6 C7 C9 118.6(4) ?
C1 C8 H8A 109.5 ?
C1 C8 H8B 109.5 ?
H8A C8 H8B 109.5 ?
C1 C8 H8C 109.5 ?
H8A C8 H8C 109.5 ?
H8B C8 H8C 109.5 ?
C7 C9 H9A 109.5 ?
C7 C9 H9B 109.5 ?
H9A C9 H9B 109.5 ?
C7 C9 H9C 109.5 ?
H9A C9 H9C 109.5 ?
H9B C9 H9C 109.5 ?
C15 C10 C11 121.6(3) ?
C15 C10 N1 120.6(3) ?
C11 C10 N1 117.8(3) ?
C12 C11 C10 117.1(3) ?
C12 C11 C16 121.7(4) ?
C10 C11 C16 121.2(3) ?
C13 C12 C11 123.0(4) ?
C13 C12 H12 118.5 ?
C11 C12 H12 118.5 ?
C14 C13 C12 117.9(4) ?
C14 C13 C17 121.9(4) ?
C12 C13 C17 120.2(4) ?
C13 C14 C15 122.5(4) ?
C13 C14 H14 118.8 ?
C15 C14 H14 118.8 ?
C10 C15 C14 117.9(4) ?
C10 C15 C18 121.2(3) ?
C14 C15 C18 120.8(3) ?
C11 C16 H16A 109.5 ?
C11 C16 H16B 109.5 ?
H16A C16 H16B 109.5 ?
C11 C16 H16C 109.5 ?
H16A C16 H16C 109.5 ?
H16B C16 H16C 109.5 ?
C13 C17 H17A 109.5 ?
C13 C17 H17B 109.5 ?
H17A C17 H17B 109.5 ?
C13 C17 H17C 109.5 ?
H17A C17 H17C 109.5 ?
H17B C17 H17C 109.5 ?
C15 C18 H18A 109.5 ?
C15 C18 H18B 109.5 ?
H18A C18 H18B 109.5 ?
C15 C18 H18C 109.5 ?
H18A C18 H18C 109.5 ?
H18B C18 H18C 109.5 ?
C20 C19 C24 121.7(4) ?
C20 C19 N3 119.3(3) ?
C24 C19 N3 118.9(3) ?
C19 C20 C21 117.8(4) ?
C19 C20 C25 121.3(4) ?
C21 C20 C25 120.9(4) ?
C22 C21 C20 122.5(4) ?
C22 C21 H21 118.7 ?
C20 C21 H21 118.7 ?
C21 C22 C23 117.7(4) ?
C21 C22 C26 121.1(5) ?
C23 C22 C26 121.2(5) ?
C24 C23 C22 122.3(4) ?
C24 C23 H23 118.8 ?
C22 C23 H23 118.8 ?
C23 C24 C19 117.9(4) ?
C23 C24 C27 120.5(4) ?
C19 C24 C27 121.6(4) ?
C20 C25 H25A 109.5 ?
C20 C25 H25B 109.5 ?
H25A C25 H25B 109.5 ?
C20 C25 H25C 109.5 ?
H25A C25 H25C 109.5 ?
H25B C25 H25C 109.5 ?
C22 C26 H26A 109.5 ?
C22 C26 H26B 109.5 ?
H26A C26 H26B 109.5 ?
C22 C26 H26C 109.5 ?
H26A C26 H26C 109.5 ?
H26B C26 H26C 109.5 ?
C24 C27 H27A 109.5 ?
C24 C27 H27B 109.5 ?
H27A C27 H27B 109.5 ?
C24 C27 H27C 109.5 ?
H27A C27 H27C 109.5 ?
H27B C27 H27C 109.5 ?
N4 C28 C29 179.0(7) ?
C28 C29 H29A 109.5 ?
C28 C29 H29B 109.5 ?
H29A C29 H29B 109.5 ?
C28 C29 H29C 109.5 ?
H29A C29 H29C 109.5 ?
H29B C29 H29C 109.5 ?

loop_
_geom_bond_atom_site_label_1
_geom_bond_atom_site_label_2
_geom_bond_distance
_geom_bond_publ_flag
Cd1 N2 2.306(3) yes
Cd1 N1 2.410(3) yes
Cd1 Cl2 2.4097(10) yes
Cd1 N3 2.416(3) yes
Cd1 Cl1 2.4369(11) yes
N1 C1 1.284(4) ?
N1 C10 1.438(4) ?
N2 C6 1.332(4) ?
N2 C2 1.332(4) ?
N3 C7 1.284(4) ?
N3 C19 1.434(4) ?
N4 C28 1.123(7) ?
C1 C8 1.490(5) ?
C1 C2 1.504(5) ?
C2 C3 1.385(5) ?
C3 C4 1.383(5) ?
C3 H3 0.9300 ?
C4 C5 1.358(5) ?
C4 H4 0.9300 ?
C5 C6 1.391(5) ?
C5 H5 0.9300 ?
C6 C7 1.488(5) ?
C7 C9 1.505(5) ?
C8 H8A 0.9600 ?
C8 H8B 0.9600 ?
C8 H8C 0.9600 ?
C9 H9A 0.9600 ?
C9 H9B 0.9600 ?
C9 H9C 0.9600 ?
C10 C15 1.382(4) ?
C10 C11 1.405(5) ?
C11 C12 1.389(5) ?
C11 C16 1.493(5) ?
C12 C13 1.373(5) ?
C12 H12 0.9300 ?
C13 C14 1.369(5) ?
C13 C17 1.517(5) ?
C14 C15 1.396(5) ?
C14 H14 0.9300 ?
C15 C18 1.507(5) ?
C16 H16A 0.9600 ?
C16 H16B 0.9600 ?
C16 H16C 0.9600 ?
C17 H17A 0.9600 ?
C17 H17B 0.9600 ?
C17 H17C 0.9600 ?
C18 H18A 0.9600 ?
C18 H18B 0.9600 ?
C18 H18C 0.9600 ?
C19 C20 1.380(5) ?
C19 C24 1.395(5) ?
C20 C21 1.390(6) ?
C20 C25 1.507(5) ?
C21 C22 1.374(6) ?
C21 H21 0.9300 ?
C22 C23 1.383(6) ?
C22 C26 1.523(6) ?
C23 C24 1.380(6) ?
C23 H23 0.9300 ?
C24 C27 1.507(6) ?
C25 H25A 0.9600 ?
C25 H25B 0.9600 ?
C25 H25C 0.9600 ?
C26 H26A 0.9600 ?
C26 H26B 0.9600 ?
C26 H26C 0.9600 ?
C27 H27A 0.9600 ?
C27 H27B 0.9600 ?
C27 H27C 0.9600 ?
C28 C29 1.451(8) ?
C29 H29A 0.9600 ?
C29 H29B 0.9600 ?
C29 H29C 0.9600 ?

loop_
_geom_hbond_atom_site_label_D
_geom_hbond_atom_site_label_H
_geom_hbond_atom_site_label_A
_geom_hbond_site_symmetry_A
_geom_hbond_distance_DH
_geom_hbond_distance_HA
_geom_hbond_distance_DA
_geom_hbond_angle_DHA
_geom_hbond_publ_flag
C8 H8C Cl1 4_666 0.96 2.66 3.614(4) 172 y
C16 H16A Cl2 3_756 0.96 2.84 3.681(4) 146 y
C16 H16C Cl2 . 0.96 2.80 3.680(4) 153 y
C29 H29B Cl2 2_655 0.96 2.81 3.721(6) 159 y
C5 H5 Cl1 2_655 0.93 2.74 3.622(4) 158 y
